data_7156048
loop_
_publ_author_name
'Li, Kun'
'Zhu, Fu-Lin'
'Liu, Zhen-Ting'
'Tong, Jing'
'Hu, Xiang-Ping'

_publ_section_title
;
 Decarboxylation-promoted Pd-catalyzed asymmetric propargylic [3 + 2]
 annulation for the enantioselective construction of a quaternary
 stereocenter in 2,3-dihydrofurans.
;
_journal_issue 5
_journal_name_full 'Organic &amp; biomolecular chemistry'
_journal_page_first 742
_journal_page_last 749
_journal_paper_doi 10.1039/c7ob02778h
_journal_volume 16
_journal_year 2018
_chemical_absolute_configuration ad
_chemical_formula_sum 'C20 H17 Br O3'
_chemical_formula_weight 385.24
_space_group_crystal_system monoclinic
_space_group_IT_number 5
_space_group_name_Hall 'C 2y'
_space_group_name_H-M_alt 'C 1 2 1'
_symmetry_space_group_name_Hall 'C 2y'
_symmetry_space_group_name_H-M 'C 1 2 1'
_atom_sites_solution_hydrogens geom
_audit_creation_method SHELXL-2013
_audit_update_record
;
2017-11-13 deposited with the CCDC.
2018-01-02 downloaded from the CCDC.
;
_cell_angle_alpha 90
_cell_angle_beta 119.633(3)
_cell_angle_gamma 90
_cell_formula_units_Z 4
_cell_length_a 18.502(3)
_cell_length_b 7.5450(13)
_cell_length_c 14.387(2)
_cell_measurement_reflns_used 1779
_cell_measurement_temperature 293(2)
_cell_measurement_theta_max 45.090
_cell_measurement_theta_min 5.066
_cell_volume 1745.7(5)
_computing_cell_refinement 'Bruker SMART'
_computing_data_collection 'Bruker SMART'
_computing_data_reduction 'Bruker SHELXTL'
_computing_molecular_graphics 'Bruker SHELXTL'
_computing_publication_material 'Bruker SHELXTL'
_computing_structure_refinement 'SHELXL-2013 (Sheldrick, 2013)'
_computing_structure_solution 'Bruker SHELXTL'
_diffrn_ambient_temperature 293(2)
_diffrn_measured_fraction_theta_full 0.999
_diffrn_measured_fraction_theta_max 0.998
_diffrn_measurement_device_type 'CCD area detector'
_diffrn_measurement_method 'phi and omega scans'
_diffrn_radiation_type MoK\a
_diffrn_radiation_wavelength 0.71073
_diffrn_reflns_av_R_equivalents 0.0310
_diffrn_reflns_av_unetI/netI 0.0607
_diffrn_reflns_Laue_measured_fraction_full 0.999
_diffrn_reflns_Laue_measured_fraction_max 0.998
_diffrn_reflns_limit_h_max 22
_diffrn_reflns_limit_h_min -17
_diffrn_reflns_limit_k_max 9
_diffrn_reflns_limit_k_min -9
_diffrn_reflns_limit_l_max 17
_diffrn_reflns_limit_l_min -17
_diffrn_reflns_number 5212
_diffrn_reflns_point_group_measured_fraction_full 0.942
_diffrn_reflns_point_group_measured_fraction_max 0.936
_diffrn_reflns_theta_full 25.242
_diffrn_reflns_theta_max 25.992
_diffrn_reflns_theta_min 2.233
_exptl_absorpt_coefficient_mu 2.369
_exptl_absorpt_correction_T_max 0.7456
_exptl_absorpt_correction_T_min 0.5224
_exptl_absorpt_correction_type multi-scan
_exptl_absorpt_process_details sadabs
_exptl_crystal_colour colorless
_exptl_crystal_density_diffrn 1.466
_exptl_crystal_description prismatic
_exptl_crystal_F_000 784
_exptl_crystal_size_max 0.28
_exptl_crystal_size_mid 0.17
_exptl_crystal_size_min 0.12
_refine_diff_density_max 0.370
_refine_diff_density_min -0.283
_refine_diff_density_rms 0.062
_refine_ls_abs_structure_details
; 
 Flack x determined using 922 quotients [(I+)-(I-)]/[(I+)+(I-)] 
 (Parsons and Flack (2004), Acta Cryst. A60, s61). 
;
_refine_ls_abs_structure_Flack 0.009(11)
_refine_ls_extinction_coef 0.0045(10)
_refine_ls_extinction_expression Fc^*^=kFc[1+0.001xFc^2^\l^3^/sin(2\q)]^-1/4^
_refine_ls_extinction_method SHELXL
_refine_ls_goodness_of_fit_ref 0.985
_refine_ls_hydrogen_treatment constr
_refine_ls_matrix_type full
_refine_ls_number_parameters 220
_refine_ls_number_reflns 3208
_refine_ls_number_restraints 1
_refine_ls_restrained_S_all 0.985
_refine_ls_R_factor_all 0.0568
_refine_ls_R_factor_gt 0.0419
_refine_ls_shift/su_max 0.002
_refine_ls_shift/su_mean 0.000
_refine_ls_structure_factor_coef Fsqd
_refine_ls_weighting_details 'w=1/[\s^2^(Fo^2^)+(0.0620P)^2^] where P=(Fo^2^+2Fc^2^)/3'
_refine_ls_weighting_scheme calc
_refine_ls_wR_factor_gt 0.1067
_refine_ls_wR_factor_ref 0.1143
_reflns_Friedel_coverage 0.735
_reflns_Friedel_fraction_full 0.874
_reflns_Friedel_fraction_max 0.863
_reflns_number_gt 2500
_reflns_number_total 3208
_reflns_threshold_expression 'I > 2\s(I)'
_cod_data_source_file c7ob02778h2.cif
_cod_data_source_block cd15073
_cod_depositor_comments 'Adding full bibliography for 7156048.cif.'
_cod_original_cell_volume 1745.6(5)
_cod_database_code 7156048
_shelx_space_group_comment
; 
The symmetry employed for this shelxl refinement is uniquely defined 
by the following loop, which should always be used as a source of 
symmetry information in preference to the above space-group names. 
They are only intended as comments. 
;
_shelxl_version_number 2013-4

loop_
_space_group_symop_operation_xyz
'x, y, z'
'-x, y, -z'
'x+1/2, y+1/2, z'
'-x+1/2, y+1/2, -z'

loop_
_atom_site_label
_atom_site_type_symbol
_atom_site_fract_x
_atom_site_fract_y
_atom_site_fract_z
_atom_site_U_iso_or_equiv
_atom_site_adp_type
_atom_site_occupancy
_atom_site_site_symmetry_order
_atom_site_calc_flag
_atom_site_refinement_flags_posn
_atom_site_refinement_flags_adp
Br1 Br 0.63655(5) 0.73910(12) 0.59443(5) 0.0860(3) Uani 1 1 d . .
O1 O 0.78931(19) 0.6664(5) 0.2551(3) 0.0477(9) Uani 1 1 d . .
O2 O 0.7278(3) 1.1798(7) 0.0571(4) 0.0835(15) Uani 1 1 d . .
O3 O 0.8618(2) 1.1397(5) 0.1764(3) 0.0530(10) Uani 1 1 d . .
C1 C 0.6996(3) 0.7001(7) 0.2106(4) 0.0460(13) Uani 1 1 d . .
C2 C 0.6857(3) 0.8764(8) 0.1535(4) 0.0415(12) Uani 1 1 d . .
C3 C 0.7664(3) 0.9250(7) 0.1644(3) 0.0362(10) Uani 1 1 d . .
C4 C 0.8212(3) 0.7958(6) 0.2219(3) 0.0356(11) Uani 1 1 d . .
C5 C 0.9081(2) 0.7612(7) 0.2492(3) 0.0363(10) Uani 1 1 d . .
C6 C 0.9629(3) 0.6916(8) 0.3474(4) 0.0547(15) Uani 1 1 d . .
H6 H 0.9464 0.6737 0.3981 0.066 Uiso 1 1 calc R U
C7 C 1.0435(4) 0.6475(9) 0.3712(5) 0.0676(17) Uani 1 1 d . .
H7 H 1.0817 0.6072 0.4391 0.081 Uiso 1 1 calc R U
C8 C 1.0658(3) 0.6634(9) 0.2957(5) 0.0611(16) Uani 1 1 d . .
H8 H 1.1188 0.6296 0.3106 0.073 Uiso 1 1 calc R U
C9 C 1.0106(3) 0.7292(9) 0.1968(4) 0.0529(12) Uani 1 1 d . .
H9 H 1.0267 0.7405 0.1452 0.063 Uiso 1 1 calc R U
C10 C 0.9322(3) 0.7786(7) 0.1728(4) 0.0437(12) Uani 1 1 d . .
H10 H 0.8953 0.8237 0.1056 0.052 Uiso 1 1 calc R U
C11 C 0.6557(4) 0.5489(9) 0.1333(6) 0.0620(16) Uani 1 1 d . .
H11A H 0.6738 0.5442 0.0813 0.093 Uiso 1 1 calc R U
H11B H 0.5967 0.5679 0.0978 0.093 Uiso 1 1 calc R U
H11C H 0.6689 0.4391 0.1720 0.093 Uiso 1 1 calc R U
C12 C 0.6133(3) 0.9585(9) 0.1019(4) 0.0577(15) Uani 1 1 d . .
H12A H 0.6086 1.0634 0.0655 0.069 Uiso 1 1 calc R U
H12B H 0.5669 0.9112 0.1021 0.069 Uiso 1 1 calc R U
C13 C 0.7811(3) 1.0915(7) 0.1258(4) 0.0430(12) Uani 1 1 d . .
C14 C 0.8800(4) 1.3079(8) 0.1466(6) 0.0649(17) Uani 1 1 d . .
H14A H 0.8820 1.2954 0.0815 0.097 Uiso 1 1 calc R U
H14B H 0.9328 1.3496 0.2024 0.097 Uiso 1 1 calc R U
H14C H 0.8374 1.3914 0.1360 0.097 Uiso 1 1 calc R U
C15 C 0.6827(3) 0.7100(7) 0.3032(4) 0.0413(11) Uani 1 1 d . .
C16 C 0.6115(3) 0.6413(8) 0.2973(4) 0.0487(13) Uani 1 1 d . .
H16 H 0.5722 0.5876 0.2342 0.058 Uiso 1 1 calc R U
C17 C 0.5970(4) 0.6504(9) 0.3837(5) 0.0568(15) Uani 1 1 d . .
H17 H 0.5491 0.6016 0.3787 0.068 Uiso 1 1 calc R U
C18 C 0.6539(3) 0.7315(9) 0.4749(4) 0.0496(12) Uani 1 1 d . .
C19 C 0.7255(3) 0.8049(8) 0.4828(4) 0.0567(15) Uani 1 1 d . .
H19 H 0.7639 0.8615 0.5454 0.068 Uiso 1 1 calc R U
C20 C 0.7391(3) 0.7931(7) 0.3981(4) 0.0503(14) Uani 1 1 d . .
H20 H 0.7873 0.8418 0.4039 0.060 Uiso 1 1 calc R U

loop_
_atom_site_aniso_label
_atom_site_aniso_U_11
_atom_site_aniso_U_22
_atom_site_aniso_U_33
_atom_site_aniso_U_23
_atom_site_aniso_U_13
_atom_site_aniso_U_12
Br1 0.1180(6) 0.0965(6) 0.0674(4) 0.0125(4) 0.0641(4) 0.0225(5)
O1 0.0434(18) 0.0405(19) 0.063(2) 0.0114(17) 0.0295(17) 0.0062(15)
O2 0.063(2) 0.076(3) 0.081(3) 0.040(2) 0.013(2) 0.009(2)
O3 0.057(2) 0.040(2) 0.060(2) 0.0090(19) 0.0276(19) -0.0003(17)
C1 0.037(2) 0.053(4) 0.054(3) -0.007(3) 0.027(2) -0.004(2)
C2 0.042(3) 0.049(3) 0.034(2) -0.003(2) 0.019(2) 0.007(2)
C3 0.035(2) 0.040(3) 0.033(2) -0.002(2) 0.0156(19) 0.0032(19)
C4 0.037(2) 0.037(3) 0.036(2) -0.0021(19) 0.021(2) -0.0008(19)
C5 0.035(2) 0.032(3) 0.041(2) 0.000(2) 0.0178(18) 0.001(2)
C6 0.046(3) 0.066(4) 0.050(3) 0.009(3) 0.022(2) 0.011(3)
C7 0.053(3) 0.063(4) 0.066(4) 0.003(3) 0.014(3) 0.018(3)
C8 0.035(3) 0.069(4) 0.077(4) -0.012(3) 0.026(3) 0.004(3)
C9 0.047(3) 0.054(3) 0.069(3) -0.006(4) 0.037(2) 0.000(3)
C10 0.044(2) 0.042(3) 0.045(2) -0.003(2) 0.022(2) -0.003(2)
C11 0.067(3) 0.062(4) 0.071(4) -0.025(3) 0.045(3) -0.013(3)
C12 0.050(3) 0.073(4) 0.054(3) 0.008(3) 0.029(3) 0.014(3)
C13 0.050(3) 0.040(3) 0.038(3) 0.002(2) 0.020(2) 0.005(2)
C14 0.077(4) 0.047(4) 0.072(4) 0.005(3) 0.038(3) -0.009(3)
C15 0.039(2) 0.037(3) 0.049(2) -0.001(2) 0.024(2) 0.000(2)
C16 0.044(3) 0.052(3) 0.051(3) -0.012(3) 0.024(2) -0.011(2)
C17 0.057(3) 0.057(3) 0.075(4) 0.004(3) 0.047(3) -0.002(3)
C18 0.064(3) 0.046(3) 0.047(2) 0.005(3) 0.034(2) 0.012(3)
C19 0.061(3) 0.056(4) 0.043(3) -0.005(2) 0.018(3) 0.003(3)
C20 0.041(3) 0.056(4) 0.049(3) -0.008(2) 0.019(2) -0.012(2)

loop_
_atom_type_symbol
_atom_type_description
_atom_type_scat_dispersion_real
_atom_type_scat_dispersion_imag
_atom_type_scat_source
C C 0.0033 0.0016 'International Tables Vol C Tables 4.2.6.8 and 6.1.1.4'
H H 0.0000 0.0000 'International Tables Vol C Tables 4.2.6.8 and 6.1.1.4'
O O 0.0106 0.0060 'International Tables Vol C Tables 4.2.6.8 and 6.1.1.4'
Br Br -0.2901 2.4595 'International Tables Vol C Tables 4.2.6.8 and 6.1.1.4'

loop_
_geom_angle_atom_site_label_1
_geom_angle_atom_site_label_2
_geom_angle_atom_site_label_3
_geom_angle
C4 O1 C1 108.5(4)
C13 O3 C14 116.1(4)
O1 C1 C15 107.7(4)
O1 C1 C2 103.8(4)
C15 C1 C2 112.4(4)
O1 C1 C11 105.5(4)
C15 C1 C11 114.4(4)
C2 C1 C11 112.1(5)
C12 C2 C3 129.7(5)
C12 C2 C1 124.5(5)
C3 C2 C1 105.7(4)
C4 C3 C13 129.1(4)
C4 C3 C2 107.5(4)
C13 C3 C2 123.2(4)
O1 C4 C3 114.3(4)
O1 C4 C5 112.8(4)
C3 C4 C5 132.7(4)
C6 C5 C10 119.3(4)
C6 C5 C4 119.7(4)
C10 C5 C4 120.6(4)
C5 C6 C7 120.0(5)
C5 C6 H6 120.0
C7 C6 H6 120.0
C8 C7 C6 119.9(6)
C8 C7 H7 120.0
C6 C7 H7 120.0
C7 C8 C9 120.2(5)
C7 C8 H8 119.9
C9 C8 H8 119.9
C10 C9 C8 120.9(5)
C10 C9 H9 119.6
C8 C9 H9 119.6
C9 C10 C5 119.6(4)
C9 C10 H10 120.2
C5 C10 H10 120.2
C1 C11 H11A 109.5
C1 C11 H11B 109.5
H11A C11 H11B 109.5
C1 C11 H11C 109.5
H11A C11 H11C 109.5
H11B C11 H11C 109.5
C2 C12 H12A 120.0
C2 C12 H12B 120.0
H12A C12 H12B 120.0
O2 C13 O3 122.4(5)
O2 C13 C3 124.3(5)
O3 C13 C3 113.2(4)
O3 C14 H14A 109.5
O3 C14 H14B 109.5
H14A C14 H14B 109.5
O3 C14 H14C 109.5
H14A C14 H14C 109.5
H14B C14 H14C 109.5
C16 C15 C20 117.4(5)
C16 C15 C1 122.3(4)
C20 C15 C1 120.3(4)
C15 C16 C17 121.6(5)
C15 C16 H16 119.2
C17 C16 H16 119.2
C18 C17 C16 118.9(5)
C18 C17 H17 120.5
C16 C17 H17 120.5
C17 C18 C19 120.9(5)
C17 C18 Br1 119.4(4)
C19 C18 Br1 119.7(4)
C20 C19 C18 119.4(5)
C20 C19 H19 120.3
C18 C19 H19 120.3
C19 C20 C15 121.8(5)
C19 C20 H20 119.1
C15 C20 H20 119.1

loop_
_geom_bond_atom_site_label_1
_geom_bond_atom_site_label_2
_geom_bond_distance
Br1 C18 1.900(4)
O1 C4 1.345(6)
O1 C1 1.476(6)
O2 C13 1.196(6)
O3 C13 1.347(6)
O3 C14 1.432(7)
C1 C15 1.513(7)
C1 C2 1.517(8)
C1 C11 1.518(8)
C2 C12 1.322(7)
C2 C3 1.467(7)
C3 C4 1.354(6)
C3 C13 1.453(7)
C4 C5 1.477(6)
C5 C6 1.373(7)
C5 C10 1.381(6)
C6 C7 1.395(8)
C6 H6 0.9300
C7 C8 1.344(9)
C7 H7 0.9300
C8 C9 1.370(8)
C8 H8 0.9300
C9 C10 1.367(7)
C9 H9 0.9300
C10 H10 0.9300
C11 H11A 0.9600
C11 H11B 0.9600
C11 H11C 0.9600
C12 H12A 0.9300
C12 H12B 0.9300
C14 H14A 0.9600
C14 H14B 0.9600
C14 H14C 0.9600
C15 C16 1.377(7)
C15 C20 1.392(7)
C16 C17 1.398(8)
C16 H16 0.9300
C17 C18 1.355(8)
C17 H17 0.9300
C18 C19 1.388(8)
C19 C20 1.363(8)
C19 H19 0.9300
C20 H20 0.9300

loop_
_geom_torsion_atom_site_label_1
_geom_torsion_atom_site_label_2
_geom_torsion_atom_site_label_3
_geom_torsion_atom_site_label_4
_geom_torsion
C4 O1 C1 C15 -123.5(4)
C4 O1 C1 C2 -4.2(5)
C4 O1 C1 C11 113.9(5)
O1 C1 C2 C12 -179.7(5)
C15 C1 C2 C12 -63.6(6)
C11 C1 C2 C12 66.9(6)
O1 C1 C2 C3 3.0(5)
C15 C1 C2 C3 119.1(4)
C11 C1 C2 C3 -110.4(5)
C12 C2 C3 C4 -178.0(5)
C1 C2 C3 C4 -0.8(5)
C12 C2 C3 C13 6.6(8)
C1 C2 C3 C13 -176.2(4)
C1 O1 C4 C3 4.1(5)
C1 O1 C4 C5 -171.8(4)
C13 C3 C4 O1 173.0(5)
C2 C3 C4 O1 -2.0(5)
C13 C3 C4 C5 -12.1(8)
C2 C3 C4 C5 172.8(5)
O1 C4 C5 C6 -40.9(6)
C3 C4 C5 C6 144.2(5)
O1 C4 C5 C10 131.5(5)
C3 C4 C5 C10 -43.4(8)
C10 C5 C6 C7 3.2(8)
C4 C5 C6 C7 175.7(5)
C5 C6 C7 C8 -4.0(9)
C6 C7 C8 C9 2.5(10)
C7 C8 C9 C10 -0.4(10)
C8 C9 C10 C5 -0.3(9)
C6 C5 C10 C9 -1.1(8)
C4 C5 C10 C9 -173.5(5)
C14 O3 C13 O2 2.8(8)
C14 O3 C13 C3 -176.4(4)
C4 C3 C13 O2 163.0(5)
C2 C3 C13 O2 -22.7(8)
C4 C3 C13 O3 -17.8(7)
C2 C3 C13 O3 156.6(4)
O1 C1 C15 C16 -142.0(5)
C2 C1 C15 C16 104.3(6)
C11 C1 C15 C16 -25.0(7)
O1 C1 C15 C20 39.1(6)
C2 C1 C15 C20 -74.6(6)
C11 C1 C15 C20 156.0(5)
C20 C15 C16 C17 -1.5(8)
C1 C15 C16 C17 179.6(5)
C15 C16 C17 C18 1.1(9)
C16 C17 C18 C19 0.1(9)
C16 C17 C18 Br1 -178.2(5)
C17 C18 C19 C20 -0.8(9)
Br1 C18 C19 C20 177.5(4)
C18 C19 C20 C15 0.4(8)
C16 C15 C20 C19 0.8(8)
C1 C15 C20 C19 179.7(5)
